data_7050055
loop_
_publ_author_name
'Daniel L. Reger'
'James R. Gardinier'
'Selma Bakbak'
'Radu F. Semeniuc'
'Uwe H. F. Bunz'
'Mark D. Smith'

_publ_section_title
;
 Multitopic third generation tris(pyrazolyl)methane ligands built on
 alkyne structural scaffolding: first preparation of mixed
 tris(pyrazolyl)methane/tris(pyrazolyl)borate ligands
;
_journal_issue 8
_journal_name_full 'New Journal of Chemistry'
_journal_page_first 1035
_journal_paper_doi 10.1039/b414770g
_journal_volume 29
_journal_year 2005
_chemical_formula_moiety 'C58 H52 B2 Fe N24 O2, 4 C H2 CL2'
_chemical_formula_sum 'C62 H60 B2 Cl8 Fe N24 O2'
_chemical_formula_weight 1534.41
_chemical_name_systematic
;
?
;
_space_group_IT_number 2
_symmetry_cell_setting triclinic
_symmetry_space_group_name_Hall '-P 1'
_symmetry_space_group_name_H-M 'P -1'
_atom_sites_solution_hydrogens geom
_atom_sites_solution_primary direct
_atom_sites_solution_secondary difmap
_audit_creation_method SHELXL-97
_cell_angle_alpha 103.9530(10)
_cell_angle_beta 98.3300(10)
_cell_angle_gamma 106.9990(10)
_cell_formula_units_Z 1
_cell_length_a 8.5941(4)
_cell_length_b 13.4373(7)
_cell_length_c 16.3188(8)
_cell_measurement_reflns_used 9926
_cell_measurement_temperature 100(1)
_cell_measurement_theta_max 26.380
_cell_measurement_theta_min 2.413
_cell_volume 1701.27(15)
_computing_cell_refinement 'SAINT+ NT V6.22 (Bruker, 2001)'
_computing_data_collection 'SMART NT V5.625 (Bruker, 1998)'
_computing_data_reduction 'SAINT+ NT V6.22'
_computing_molecular_graphics 'SHELXTL V6.1 (Sheldrick, 2000)'
_computing_publication_material 'SHELXTL V6.1'
_computing_structure_refinement 'SHELXL-97 (Sheldrick, 1997)'
_computing_structure_solution 'SHELXS-97 (Sheldrick, 1990)'
_diffrn_ambient_temperature 100(1)
_diffrn_measured_fraction_theta_full 0.999
_diffrn_measured_fraction_theta_max 0.999
_diffrn_measurement_device_type 'Bruker SMART APEX CCD diffractometer'
_diffrn_measurement_method 'omega scans'
_diffrn_radiation_monochromator graphite
_diffrn_radiation_source 'fine-focus sealed tube'
_diffrn_radiation_type MoK\a
_diffrn_radiation_wavelength 0.71073
_diffrn_reflns_av_R_equivalents 0.0479
_diffrn_reflns_av_sigmaI/netI 0.0477
_diffrn_reflns_limit_h_max 10
_diffrn_reflns_limit_h_min -10
_diffrn_reflns_limit_k_max 15
_diffrn_reflns_limit_k_min -15
_diffrn_reflns_limit_l_max 19
_diffrn_reflns_limit_l_min -19
_diffrn_reflns_number 16083
_diffrn_reflns_theta_full 25.03
_diffrn_reflns_theta_max 25.03
_diffrn_reflns_theta_min 1.66
_diffrn_standards_decay_% 0
_exptl_absorpt_coefficient_mu 0.600
_exptl_absorpt_correction_type none
_exptl_crystal_colour purple
_exptl_crystal_density_diffrn 1.498
_exptl_crystal_density_method 'not measured'
_exptl_crystal_description plate
_exptl_crystal_F_000 788
_exptl_crystal_size_max 0.50
_exptl_crystal_size_mid 0.36
_exptl_crystal_size_min 0.08
_refine_diff_density_max 2.882
_refine_diff_density_min -0.851
_refine_diff_density_rms 0.109
_refine_ls_extinction_method none
_refine_ls_goodness_of_fit_ref 1.088
_refine_ls_hydrogen_treatment mixed
_refine_ls_matrix_type full
_refine_ls_number_parameters 403
_refine_ls_number_reflns 5990
_refine_ls_number_restraints 0
_refine_ls_restrained_S_all 1.088
_refine_ls_R_factor_all 0.0816
_refine_ls_R_factor_gt 0.0728
_refine_ls_shift/su_max 0.000
_refine_ls_shift/su_mean 0.000
_refine_ls_structure_factor_coef Fsqd
_refine_ls_weighting_details 'calc w=1/[\s^2^(Fo^2^)+(0.1557P)^2^+0.3511P] where P=(Fo^2^+2Fc^2^)/3'
_refine_ls_weighting_scheme calc
_refine_ls_wR_factor_gt 0.2133
_refine_ls_wR_factor_ref 0.2232
_reflns_number_gt 4840
_reflns_number_total 5990
_reflns_threshold_expression >2sigma(I)
_cod_data_source_file b414770g.txt
_cod_data_source_block sqz
_cod_depositor_comments
;
The following automatic conversions were performed:
'_symmetry_cell_setting' value 'Triclinic' changed to 'triclinic'
according to '/home/saulius/struct/CIF-dictionaries/cif_core.dic'
dictionary named 'cif_core.dic' version 2.4.1 from 2010-06-29.

Automatic conversion script
Id: cif_fix_enum 1527 2010-12-29 10:47:43Z saulius 
;
_cod_original_cell_volume 1701.26(15)
_cod_database_code 7050055

loop_
_symmetry_equiv_pos_as_xyz
'x, y, z'
'-x, -y, -z'

loop_
_atom_site_label
_atom_site_type_symbol
_atom_site_fract_x
_atom_site_fract_y
_atom_site_fract_z
_atom_site_U_iso_or_equiv
_atom_site_adp_type
_atom_site_occupancy
_atom_site_symmetry_multiplicity
_atom_site_calc_flag
_atom_site_refinement_flags
_atom_site_disorder_assembly
_atom_site_disorder_group
Fe1 Fe 0.0000 0.0000 0.0000 0.0226(2) Uani 1 2 d S . .
B1 B 0.3046(5) 0.1252(3) 0.1592(2) 0.0271(8) Uani 1 1 d . . .
C11 C 0.0906(5) 0.1143(3) 0.2629(2) 0.0327(8) Uani 1 1 d . . .
H11 H 0.1635 0.1601 0.3170 0.039 Uiso 1 1 calc R . .
C12 C -0.0782(5) 0.0615(3) 0.2497(2) 0.0344(8) Uani 1 1 d . . .
H12 H -0.1446 0.0617 0.2915 0.041 Uiso 1 1 calc R . .
C13 C -0.1296(4) 0.0076(3) 0.1611(2) 0.0293(8) Uani 1 1 d . . .
H13 H -0.2412 -0.0371 0.1317 0.035 Uiso 1 1 calc R . .
C21 C 0.3582(4) 0.3033(3) 0.1063(2) 0.0320(8) Uani 1 1 d . . .
H21 H 0.4505 0.3538 0.1511 0.038 Uiso 1 1 calc R . .
C22 C 0.2792(5) 0.3247(3) 0.0365(3) 0.0371(9) Uani 1 1 d . . .
H22 H 0.3059 0.3920 0.0234 0.044 Uiso 1 1 calc R . .
C23 C 0.1534(4) 0.2285(3) -0.0104(2) 0.0303(8) Uani 1 1 d . . .
H23 H 0.0776 0.2188 -0.0626 0.036 Uiso 1 1 calc R . .
C31 C 0.4387(4) -0.0251(3) 0.1055(2) 0.0266(7) Uani 1 1 d . . .
H31 H 0.5370 0.0025 0.1509 0.032 Uiso 1 1 calc R . .
C32 C 0.3968(4) -0.1174(3) 0.0360(2) 0.0303(8) Uani 1 1 d . . .
H32 H 0.4575 -0.1658 0.0238 0.036 Uiso 1 1 calc R . .
C33 C 0.2438(4) -0.1233(3) -0.0126(2) 0.0268(7) Uani 1 1 d . . .
H33 H 0.1826 -0.1783 -0.0655 0.032 Uiso 1 1 calc R . .
C41 C 1.2959(5) 0.2584(3) 0.7940(3) 0.0404(9) Uani 1 1 d . . .
H41 H 1.2024 0.1943 0.7838 0.049 Uiso 1 1 calc R . .
C42 C 1.4605(6) 0.2700(4) 0.8194(3) 0.0524(11) Uani 1 1 d . . .
H42 H 1.5051 0.2164 0.8306 0.063 Uiso 1 1 calc R . .
C43 C 1.5466(6) 0.3750(4) 0.8251(3) 0.0601(13) Uani 1 1 d . . .
H43 H 1.6650 0.4067 0.8428 0.072 Uiso 1 1 calc R . .
C51 C 1.2188(7) 0.5159(4) 0.9073(3) 0.0597(13) Uani 1 1 d . . .
H51 H 1.3104 0.5005 0.9350 0.072 Uiso 1 1 calc R . .
C52 C 1.1497(8) 0.5864(4) 0.9443(3) 0.0666(15) Uani 1 1 d . . .
H52 H 1.1793 0.6296 1.0033 0.080 Uiso 1 1 calc R . .
C53 C 1.0236(6) 0.5834(4) 0.8775(3) 0.0562(13) Uani 1 1 d . . .
H53 H 0.9539 0.6268 0.8846 0.067 Uiso 1 1 calc R . .
C61 C 0.9098(5) 0.2204(3) 0.6536(3) 0.0409(9) Uani 1 1 d . . .
H61 H 0.9270 0.2269 0.5987 0.049 Uiso 1 1 calc R . .
C62 C 0.7902(6) 0.1398(4) 0.6694(3) 0.0522(11) Uani 1 1 d . . .
H62 H 0.7066 0.0788 0.6272 0.063 Uiso 1 1 calc R . .
C63 C 0.8143(5) 0.1643(3) 0.7608(3) 0.0433(10) Uani 1 1 d . . .
H63 H 0.7488 0.1214 0.7903 0.052 Uiso 1 1 calc R . .
C71 C 0.4697(4) 0.1803(3) 0.2354(2) 0.0284(7) Uani 1 1 d . . .
C72 C 0.4810(5) 0.1580(3) 0.3145(2) 0.0375(9) Uani 1 1 d . . .
H72 H 0.3842 0.1114 0.3251 0.045 Uiso 1 1 calc R . .
C73 C 0.6293(5) 0.2014(3) 0.3790(2) 0.0382(9) Uani 1 1 d . . .
H73 H 0.6304 0.1867 0.4331 0.046 Uiso 1 1 calc R . .
C74 C 0.7753(5) 0.2659(3) 0.3642(2) 0.0342(8) Uani 1 1 d . . .
C75 C 0.7693(4) 0.2850(3) 0.2837(2) 0.0320(8) Uani 1 1 d . . .
H75 H 0.8681 0.3272 0.2716 0.038 Uiso 1 1 calc R . .
C76 C 0.6210(4) 0.2431(3) 0.2217(2) 0.0305(8) Uani 1 1 d . . .
H76 H 0.6207 0.2572 0.1673 0.037 Uiso 1 1 calc R . .
C77 C 0.9344 0.3095 0.4281 0.044 Uani 1 1 d . . .
C78 C 1.0614 0.3416 0.4770 0.045 Uani 1 1 d . . .
C79 C 1.2284(5) 0.3809(4) 0.5375(3) 0.0456(10) Uani 1 1 d . . .
H79A H 1.3033 0.3487 0.5083 0.055 Uiso 1 1 calc R . .
H79B H 1.2768 0.4611 0.5511 0.055 Uiso 1 1 calc R . .
C80 C 1.1743(5) 0.4266(3) 0.6766(2) 0.0366(9) Uani 1 1 d . . .
H80A H 1.0693 0.4334 0.6487 0.044 Uiso 1 1 calc R . .
H80B H 1.2623 0.4996 0.6962 0.044 Uiso 1 1 calc R . .
C81 C 1.1488(5) 0.3839(3) 0.7541(2) 0.0346(8) Uani 1 1 d . . .
N11 N -0.0031(3) 0.0266(2) 0.12325(18) 0.0253(6) Uani 1 1 d . . .
N12 N 0.1359(3) 0.0910(2) 0.18738(18) 0.0269(6) Uani 1 1 d . . .
N21 N 0.1525(3) 0.1511(2) 0.02721(17) 0.0249(6) Uani 1 1 d . . .
N22 N 0.2806(3) 0.1971(2) 0.09949(18) 0.0256(6) Uani 1 1 d . . .
N31 N 0.1967(3) -0.0421(2) 0.02518(18) 0.0250(6) Uani 1 1 d . . .
N32 N 0.3175(3) 0.0197(2) 0.09883(17) 0.0242(6) Uani 1 1 d . . .
N41 N 1.4478(5) 0.4281(3) 0.8033(3) 0.0626(12) Uani 1 1 d . . .
N42 N 1.2913(4) 0.3548(3) 0.7861(2) 0.0404(8) Uani 1 1 d . . .
N51 N 1.0144(5) 0.5131(3) 0.8040(3) 0.0496(9) Uani 1 1 d . . .
N52 N 1.1344(4) 0.4698(3) 0.8226(2) 0.0406(8) Uani 1 1 d . . .
N61 N 0.9425(4) 0.2564(3) 0.7988(2) 0.0442(8) Uani 1 1 d . . .
N62 N 0.9992(4) 0.2894(3) 0.7332(2) 0.0367(7) Uani 1 1 d . . .
O1 O 1.2219(3) 0.3534(2) 0.61705(17) 0.0392(6) Uani 1 1 d . . .
C91 C 0.6755(10) 0.4858(9) 0.6624(4) 0.123(4) Uani 1 1 d . . .
H91A H 0.7874 0.5136 0.7023 0.148 Uiso 1 1 calc R . .
H91B H 0.5958 0.4431 0.6898 0.148 Uiso 1 1 calc R . .
Cl1 Cl 0.6822(2) 0.39930(12) 0.56756(11) 0.0797(5) Uani 1 1 d . . .
Cl2 Cl 0.61836(18) 0.59589(12) 0.65265(10) 0.0775(5) Uani 1 1 d . . .

loop_
_atom_site_aniso_label
_atom_site_aniso_U_11
_atom_site_aniso_U_22
_atom_site_aniso_U_33
_atom_site_aniso_U_23
_atom_site_aniso_U_13
_atom_site_aniso_U_12
Fe1 0.0155(4) 0.0242(4) 0.0241(4) 0.0043(3) -0.0002(3) 0.0059(3)
B1 0.022(2) 0.028(2) 0.0266(19) 0.0061(16) 0.0033(15) 0.0052(16)
C11 0.0292(19) 0.036(2) 0.0283(18) 0.0026(15) 0.0012(15) 0.0125(16)
C12 0.030(2) 0.042(2) 0.0331(19) 0.0099(16) 0.0114(15) 0.0135(17)
C13 0.0223(18) 0.0324(19) 0.0346(19) 0.0103(15) 0.0077(15) 0.0105(15)
C21 0.0245(18) 0.0274(18) 0.038(2) 0.0054(15) 0.0018(15) 0.0062(15)
C22 0.034(2) 0.030(2) 0.045(2) 0.0135(17) 0.0031(17) 0.0075(17)
C23 0.0239(18) 0.0343(19) 0.0324(18) 0.0114(15) 0.0025(14) 0.0101(15)
C31 0.0197(17) 0.0286(18) 0.0305(17) 0.0082(14) 0.0029(13) 0.0088(14)
C32 0.0268(19) 0.0323(19) 0.0337(18) 0.0108(15) 0.0048(15) 0.0131(16)
C33 0.0212(17) 0.0271(17) 0.0291(17) 0.0063(14) 0.0039(14) 0.0065(14)
C41 0.041(2) 0.039(2) 0.046(2) 0.0201(18) 0.0124(18) 0.0139(18)
C42 0.048(3) 0.064(3) 0.061(3) 0.034(2) 0.013(2) 0.029(2)
C43 0.036(2) 0.066(3) 0.071(3) 0.034(3) -0.013(2) 0.007(2)
C51 0.080(4) 0.050(3) 0.039(2) 0.015(2) -0.002(2) 0.015(3)
C52 0.111(5) 0.037(2) 0.043(3) 0.007(2) 0.020(3) 0.015(3)
C53 0.060(3) 0.040(2) 0.061(3) 0.002(2) 0.030(2) 0.008(2)
C61 0.038(2) 0.039(2) 0.037(2) 0.0030(17) 0.0029(17) 0.0101(18)
C62 0.040(2) 0.035(2) 0.062(3) 0.003(2) 0.004(2) -0.0041(19)
C63 0.028(2) 0.035(2) 0.063(3) 0.014(2) 0.0097(19) 0.0070(17)
C71 0.0263(18) 0.0268(18) 0.0264(17) 0.0024(14) -0.0003(14) 0.0082(15)
C72 0.030(2) 0.037(2) 0.038(2) 0.0108(17) 0.0026(16) 0.0038(17)
C73 0.031(2) 0.046(2) 0.0297(19) 0.0111(17) -0.0017(15) 0.0064(18)
C74 0.0278(19) 0.035(2) 0.0303(19) 0.0025(15) -0.0023(15) 0.0066(16)
C75 0.0227(18) 0.0294(19) 0.037(2) 0.0047(15) 0.0023(15) 0.0059(15)
C76 0.0288(19) 0.0330(19) 0.0290(18) 0.0067(15) 0.0045(14) 0.0128(16)
C77 0.041 0.053 0.041 0.016 0.017 0.017
C78 0.042 0.052 0.036 0.010 0.013 0.009
C79 0.0225(19) 0.067(3) 0.036(2) 0.016(2) -0.0014(16) 0.0023(19)
C80 0.032(2) 0.034(2) 0.040(2) 0.0131(17) 0.0003(16) 0.0080(17)
C81 0.032(2) 0.032(2) 0.0343(19) 0.0091(16) 0.0000(15) 0.0074(16)
N11 0.0182(14) 0.0267(15) 0.0264(14) 0.0035(12) 0.0001(11) 0.0068(12)
N12 0.0215(15) 0.0283(15) 0.0252(14) 0.0039(12) -0.0017(11) 0.0071(12)
N21 0.0165(14) 0.0268(15) 0.0260(14) 0.0036(12) -0.0007(11) 0.0060(12)
N22 0.0192(14) 0.0252(15) 0.0271(14) 0.0034(12) -0.0001(11) 0.0061(12)
N31 0.0171(14) 0.0274(15) 0.0261(14) 0.0064(12) -0.0009(11) 0.0056(12)
N32 0.0168(14) 0.0267(15) 0.0238(14) 0.0052(12) -0.0025(11) 0.0050(11)
N41 0.035(2) 0.050(2) 0.088(3) 0.034(2) -0.016(2) -0.0034(18)
N42 0.0347(18) 0.0360(18) 0.0438(19) 0.0120(15) -0.0025(15) 0.0076(15)
N51 0.038(2) 0.050(2) 0.056(2) 0.0077(18) 0.0073(17) 0.0173(17)
N52 0.045(2) 0.0338(18) 0.0357(17) 0.0086(14) 0.0044(15) 0.0067(15)
N61 0.040(2) 0.046(2) 0.048(2) 0.0214(17) 0.0110(16) 0.0105(17)
N62 0.0311(17) 0.0326(17) 0.0408(18) 0.0102(14) 0.0026(14) 0.0061(14)
O1 0.0305(14) 0.0460(16) 0.0361(14) 0.0101(12) 0.0030(11) 0.0099(12)
C91 0.099(5) 0.259(11) 0.051(3) 0.040(5) 0.019(3) 0.124(7)
Cl1 0.0838(11) 0.0670(9) 0.0925(11) 0.0208(8) 0.0109(8) 0.0389(8)
Cl2 0.0633(9) 0.0598(8) 0.0789(9) -0.0140(7) 0.0299(7) -0.0013(7)

loop_
_atom_type_symbol
_atom_type_description
_atom_type_scat_dispersion_real
_atom_type_scat_dispersion_imag
_atom_type_scat_source
C C 0.0033 0.0016 'International Tables Vol C Tables 4.2.6.8 and 6.1.1.4'
H H 0.0000 0.0000 'International Tables Vol C Tables 4.2.6.8 and 6.1.1.4'
B B 0.0013 0.0007 'International Tables Vol C Tables 4.2.6.8 and 6.1.1.4'
N N 0.0061 0.0033 'International Tables Vol C Tables 4.2.6.8 and 6.1.1.4'
O O 0.0106 0.0060 'International Tables Vol C Tables 4.2.6.8 and 6.1.1.4'
Fe Fe 0.3463 0.8444 'International Tables Vol C Tables 4.2.6.8 and 6.1.1.4'
Cl Cl 0.1484 0.1585 'International Tables Vol C Tables 4.2.6.8 and 6.1.1.4'

loop_
_geom_angle_atom_site_label_1
_geom_angle_atom_site_label_2
_geom_angle_atom_site_label_3
_geom_angle
_geom_angle_site_symmetry_1
_geom_angle_site_symmetry_3
_geom_angle_publ_flag
N31 Fe1 N31 180.0 . 2 ?
N31 Fe1 N11 87.82(11) . . ?
N31 Fe1 N11 92.18(11) 2 . ?
N31 Fe1 N11 92.18(11) . 2 ?
N31 Fe1 N11 87.82(11) 2 2 ?
N11 Fe1 N11 180.0 . 2 ?
N31 Fe1 N21 87.99(11) . . ?
N31 Fe1 N21 92.01(11) 2 . ?
N11 Fe1 N21 89.13(11) . . ?
N11 Fe1 N21 90.87(11) 2 . ?
N31 Fe1 N21 92.01(11) . 2 ?
N31 Fe1 N21 87.99(11) 2 2 ?
N11 Fe1 N21 90.87(11) . 2 ?
N11 Fe1 N21 89.13(11) 2 2 ?
N21 Fe1 N21 180.0 . 2 ?
N12 B1 N22 104.7(3) . . ?
N12 B1 N32 107.1(3) . . ?
N22 B1 N32 105.9(3) . . ?
N12 B1 C71 116.2(3) . . ?
N22 B1 C71 114.3(3) . . ?
N32 B1 C71 108.0(3) . . ?
N12 C11 C12 109.1(3) . . ?
N12 C11 H11 125.4 . . ?
C12 C11 H11 125.4 . . ?
C11 C12 C13 104.1(3) . . ?
C11 C12 H12 128.0 . . ?
C13 C12 H12 128.0 . . ?
N11 C13 C12 111.1(3) . . ?
N11 C13 H13 124.4 . . ?
C12 C13 H13 124.4 . . ?
N22 C21 C22 107.6(3) . . ?
N22 C21 H21 126.2 . . ?
C22 C21 H21 126.2 . . ?
C21 C22 C23 105.8(3) . . ?
C21 C22 H22 127.1 . . ?
C23 C22 H22 127.1 . . ?
N21 C23 C22 110.7(3) . . ?
N21 C23 H23 124.7 . . ?
C22 C23 H23 124.7 . . ?
N32 C31 C32 109.0(3) . . ?
N32 C31 H31 125.5 . . ?
C32 C31 H31 125.5 . . ?
C31 C32 C33 104.1(3) . . ?
C31 C32 H32 128.0 . . ?
C33 C32 H32 128.0 . . ?
N31 C33 C32 110.8(3) . . ?
N31 C33 H33 124.6 . . ?
C32 C33 H33 124.6 . . ?
N42 C41 C42 107.0(4) . . ?
N42 C41 H41 126.5 . . ?
C42 C41 H41 126.5 . . ?
C43 C42 C41 104.9(4) . . ?
C43 C42 H42 127.5 . . ?
C41 C42 H42 127.5 . . ?
N41 C43 C42 112.8(4) . . ?
N41 C43 H43 123.6 . . ?
C42 C43 H43 123.6 . . ?
C52 C51 N52 107.5(5) . . ?
C52 C51 H51 126.2 . . ?
N52 C51 H51 126.2 . . ?
C51 C52 C53 105.4(4) . . ?
C51 C52 H52 127.3 . . ?
C53 C52 H52 127.3 . . ?
N51 C53 C52 111.3(5) . . ?
N51 C53 H53 124.3 . . ?
C52 C53 H53 124.3 . . ?
N62 C61 C62 105.4(4) . . ?
N62 C61 H61 127.3 . . ?
C62 C61 H61 127.3 . . ?
C61 C62 C63 106.9(4) . . ?
C61 C62 H62 126.5 . . ?
C63 C62 H62 126.5 . . ?
N61 C63 C62 109.5(4) . . ?
N61 C63 H63 125.3 . . ?
C62 C63 H63 125.3 . . ?
C72 C71 C76 115.6(3) . . ?
C72 C71 B1 122.9(3) . . ?
C76 C71 B1 121.0(3) . . ?
C71 C72 C73 122.5(4) . . ?
C71 C72 H72 118.7 . . ?
C73 C72 H72 118.7 . . ?
C74 C73 C72 120.3(4) . . ?
C74 C73 H73 119.8 . . ?
C72 C73 H73 119.8 . . ?
C73 C74 C75 118.3(3) . . ?
C73 C74 C77 122.4(3) . . ?
C75 C74 C77 119.3(3) . . ?
C76 C75 C74 120.4(3) . . ?
C76 C75 H75 119.8 . . ?
C74 C75 H75 119.8 . . ?
C75 C76 C71 122.8(3) . . ?
C75 C76 H76 118.6 . . ?
C71 C76 H76 118.6 . . ?
C78 C77 C74 177.95(15) . . ?
C77 C78 C79 177.71(18) . . ?
O1 C79 C78 112.9(3) . . ?
O1 C79 H79A 109.0 . . ?
C78 C79 H79A 109.0 . . ?
O1 C79 H79B 109.0 . . ?
C78 C79 H79B 109.0 . . ?
H79A C79 H79B 107.8 . . ?
O1 C80 C81 108.7(3) . . ?
O1 C80 H80A 109.9 . . ?
C81 C80 H80A 109.9 . . ?
O1 C80 H80B 109.9 . . ?
C81 C80 H80B 109.9 . . ?
H80A C80 H80B 108.3 . . ?
N62 C81 N52 108.4(3) . . ?
N62 C81 N42 108.4(3) . . ?
N52 C81 N42 108.7(3) . . ?
N62 C81 C80 112.5(3) . . ?
N52 C81 C80 108.2(3) . . ?
N42 C81 C80 110.5(3) . . ?
C13 N11 N12 106.7(3) . . ?
C13 N11 Fe1 130.6(2) . . ?
N12 N11 Fe1 121.7(2) . . ?
C11 N12 N11 108.9(3) . . ?
C11 N12 B1 134.2(3) . . ?
N11 N12 B1 116.8(3) . . ?
C23 N21 N22 106.6(3) . . ?
C23 N21 Fe1 132.1(2) . . ?
N22 N21 Fe1 121.2(2) . . ?
C21 N22 N21 109.4(3) . . ?
C21 N22 B1 132.8(3) . . ?
N21 N22 B1 117.7(3) . . ?
C33 N31 N32 107.1(3) . . ?
C33 N31 Fe1 134.5(2) . . ?
N32 N31 Fe1 118.4(2) . . ?
C31 N32 N31 108.9(3) . . ?
C31 N32 B1 129.9(3) . . ?
N31 N32 B1 121.2(3) . . ?
C43 N41 N42 104.1(4) . . ?
C41 N42 N41 111.2(3) . . ?
C41 N42 C81 129.3(3) . . ?
N41 N42 C81 119.2(3) . . ?
C53 N51 N52 105.0(4) . . ?
N51 N52 C51 110.8(4) . . ?
N51 N52 C81 117.8(3) . . ?
C51 N52 C81 131.3(4) . . ?
C63 N61 N62 105.6(3) . . ?
N61 N62 C61 112.6(3) . . ?
N61 N62 C81 118.8(3) . . ?
C61 N62 C81 128.4(3) . . ?
C80 O1 C79 112.1(3) . . ?
Cl1 C91 Cl2 115.9(4) . . ?
Cl1 C91 H91A 108.3 . . ?
Cl2 C91 H91A 108.3 . . ?
Cl1 C91 H91B 108.3 . . ?
Cl2 C91 H91B 108.3 . . ?
H91A C91 H91B 107.4 . . ?

loop_
_geom_bond_atom_site_label_1
_geom_bond_atom_site_label_2
_geom_bond_distance
_geom_bond_site_symmetry_2
_geom_bond_publ_flag
Fe1 N31 1.953(3) . ?
Fe1 N31 1.953(3) 2 ?
Fe1 N11 1.962(3) . ?
Fe1 N11 1.962(3) 2 ?
Fe1 N21 1.970(3) . ?
Fe1 N21 1.970(3) 2 ?
B1 N12 1.559(5) . ?
B1 N22 1.562(5) . ?
B1 N32 1.562(5) . ?
B1 C71 1.594(5) . ?
C11 N12 1.339(5) . ?
C11 C12 1.375(5) . ?
C11 H11 0.9500 . ?
C12 C13 1.391(5) . ?
C12 H12 0.9500 . ?
C13 N11 1.317(4) . ?
C13 H13 0.9500 . ?
C21 N22 1.356(5) . ?
C21 C22 1.373(5) . ?
C21 H21 0.9500 . ?
C22 C23 1.375(5) . ?
C22 H22 0.9500 . ?
C23 N21 1.328(5) . ?
C23 H23 0.9500 . ?
C31 N32 1.351(4) . ?
C31 C32 1.377(5) . ?
C31 H31 0.9500 . ?
C32 C33 1.404(5) . ?
C32 H32 0.9500 . ?
C33 N31 1.320(4) . ?
C33 H33 0.9500 . ?
C41 N42 1.344(5) . ?
C41 C42 1.367(6) . ?
C41 H41 0.9500 . ?
C42 C43 1.361(7) . ?
C42 H42 0.9500 . ?
C43 N41 1.322(6) . ?
C43 H43 0.9500 . ?
C51 C52 1.331(8) . ?
C51 N52 1.362(6) . ?
C51 H51 0.9500 . ?
C52 C53 1.406(8) . ?
C52 H52 0.9500 . ?
C53 N51 1.311(6) . ?
C53 H53 0.9500 . ?
C61 N62 1.360(5) . ?
C61 C62 1.362(6) . ?
C61 H61 0.9500 . ?
C62 C63 1.417(6) . ?
C62 H62 0.9500 . ?
C63 N61 1.329(5) . ?
C63 H63 0.9500 . ?
C71 C72 1.389(5) . ?
C71 C76 1.411(5) . ?
C72 C73 1.398(5) . ?
C72 H72 0.9500 . ?
C73 C74 1.391(6) . ?
C73 H73 0.9500 . ?
C74 C75 1.394(5) . ?
C74 C77 1.457(3) . ?
C75 C76 1.378(5) . ?
C75 H75 0.9500 . ?
C76 H76 0.9500 . ?
C77 C78 1.1492 . ?
C78 C79 1.486(4) . ?
C79 O1 1.437(5) . ?
C79 H79A 0.9900 . ?
C79 H79B 0.9900 . ?
C80 O1 1.402(5) . ?
C80 C81 1.528(5) . ?
C80 H80A 0.9900 . ?
C80 H80B 0.9900 . ?
C81 N62 1.445(5) . ?
C81 N52 1.450(5) . ?
C81 N42 1.455(5) . ?
N11 N12 1.367(4) . ?
N21 N22 1.364(4) . ?
N31 N32 1.366(4) . ?
N41 N42 1.356(5) . ?
N51 N52 1.356(5) . ?
N61 N62 1.355(5) . ?
C91 Cl1 1.717(7) . ?
C91 Cl2 1.723(9) . ?
C91 H91A 0.9900 . ?
C91 H91B 0.9900 . ?

loop_
_geom_torsion_atom_site_label_1
_geom_torsion_atom_site_label_2
_geom_torsion_atom_site_label_3
_geom_torsion_atom_site_label_4
_geom_torsion
_geom_torsion_site_symmetry_1
_geom_torsion_site_symmetry_2
_geom_torsion_site_symmetry_3
_geom_torsion_site_symmetry_4
_geom_torsion_publ_flag
N12 C11 C12 C13 -1.3(4) . . . . ?
C11 C12 C13 N11 -0.5(4) . . . . ?
N22 C21 C22 C23 0.4(4) . . . . ?
C21 C22 C23 N21 0.1(4) . . . . ?
N32 C31 C32 C33 0.6(4) . . . . ?
C31 C32 C33 N31 -0.7(4) . . . . ?
N42 C41 C42 C43 -0.2(5) . . . . ?
C41 C42 C43 N41 -1.4(6) . . . . ?
N52 C51 C52 C53 -1.9(6) . . . . ?
C51 C52 C53 N51 1.2(6) . . . . ?
N62 C61 C62 C63 -0.4(5) . . . . ?
C61 C62 C63 N61 0.4(5) . . . . ?
N12 B1 C71 C72 28.4(5) . . . . ?
N22 B1 C71 C72 150.5(3) . . . . ?
N32 B1 C71 C72 -91.9(4) . . . . ?
N12 B1 C71 C76 -160.8(3) . . . . ?
N22 B1 C71 C76 -38.6(5) . . . . ?
N32 B1 C71 C76 79.0(4) . . . . ?
C76 C71 C72 C73 4.6(6) . . . . ?
B1 C71 C72 C73 175.9(4) . . . . ?
C71 C72 C73 C74 -2.8(6) . . . . ?
C72 C73 C74 C75 -0.5(6) . . . . ?
C72 C73 C74 C77 -177.6(3) . . . . ?
C73 C74 C75 C76 1.7(6) . . . . ?
C77 C74 C75 C76 178.9(3) . . . . ?
C74 C75 C76 C71 0.2(5) . . . . ?
C72 C71 C76 C75 -3.3(5) . . . . ?
B1 C71 C76 C75 -174.8(3) . . . . ?
O1 C80 C81 N62 -72.0(4) . . . . ?
O1 C80 C81 N52 168.2(3) . . . . ?
O1 C80 C81 N42 49.3(4) . . . . ?
C12 C13 N11 N12 2.0(4) . . . . ?
C12 C13 N11 Fe1 -166.1(3) . . . . ?
N31 Fe1 N11 C13 -141.7(3) . . . . ?
N31 Fe1 N11 C13 38.3(3) 2 . . . ?
N21 Fe1 N11 C13 130.3(3) . . . . ?
N21 Fe1 N11 C13 -49.7(3) 2 . . . ?
N31 Fe1 N11 N12 51.7(2) . . . . ?
N31 Fe1 N11 N12 -128.3(2) 2 . . . ?
N21 Fe1 N11 N12 -36.3(2) . . . . ?
N21 Fe1 N11 N12 143.7(2) 2 . . . ?
C12 C11 N12 N11 2.5(4) . . . . ?
C12 C11 N12 B1 179.3(4) . . . . ?
C13 N11 N12 C11 -2.8(4) . . . . ?
Fe1 N11 N12 C11 166.6(2) . . . . ?
C13 N11 N12 B1 179.8(3) . . . . ?
Fe1 N11 N12 B1 -10.8(4) . . . . ?
N22 B1 N12 C11 -112.3(4) . . . . ?
N32 B1 N12 C11 135.6(4) . . . . ?
C71 B1 N12 C11 14.8(5) . . . . ?
N22 B1 N12 N11 64.3(3) . . . . ?
N32 B1 N12 N11 -47.8(4) . . . . ?
C71 B1 N12 N11 -168.6(3) . . . . ?
C22 C23 N21 N22 -0.5(4) . . . . ?
C22 C23 N21 Fe1 175.3(3) . . . . ?
N31 Fe1 N21 C23 138.3(3) . . . . ?
N31 Fe1 N21 C23 -41.7(3) 2 . . . ?
N11 Fe1 N21 C23 -133.8(3) . . . . ?
N11 Fe1 N21 C23 46.2(3) 2 . . . ?
N31 Fe1 N21 N22 -46.4(2) . . . . ?
N31 Fe1 N21 N22 133.6(2) 2 . . . ?
N11 Fe1 N21 N22 41.4(2) . . . . ?
N11 Fe1 N21 N22 -138.6(2) 2 . . . ?
C22 C21 N22 N21 -0.7(4) . . . . ?
C22 C21 N22 B1 -176.8(3) . . . . ?
C23 N21 N22 C21 0.8(4) . . . . ?
Fe1 N21 N22 C21 -175.6(2) . . . . ?
C23 N21 N22 B1 177.5(3) . . . . ?
Fe1 N21 N22 B1 1.2(4) . . . . ?
N12 B1 N22 C21 116.9(4) . . . . ?
N32 B1 N22 C21 -130.1(4) . . . . ?
C71 B1 N22 C21 -11.3(5) . . . . ?
N12 B1 N22 N21 -58.8(4) . . . . ?
N32 B1 N22 N21 54.1(4) . . . . ?
C71 B1 N22 N21 172.9(3) . . . . ?
C32 C33 N31 N32 0.6(4) . . . . ?
C32 C33 N31 Fe1 -177.1(2) . . . . ?
N11 Fe1 N31 C33 134.7(3) . . . . ?
N11 Fe1 N31 C33 -45.3(3) 2 . . . ?
N21 Fe1 N31 C33 -136.1(3) . . . . ?
N21 Fe1 N31 C33 43.9(3) 2 . . . ?
N11 Fe1 N31 N32 -42.7(2) . . . . ?
N11 Fe1 N31 N32 137.3(2) 2 . . . ?
N21 Fe1 N31 N32 46.5(2) . . . . ?
N21 Fe1 N31 N32 -133.5(2) 2 . . . ?
C32 C31 N32 N31 -0.3(4) . . . . ?
C32 C31 N32 B1 -178.9(3) . . . . ?
C33 N31 N32 C31 -0.2(4) . . . . ?
Fe1 N31 N32 C31 177.9(2) . . . . ?
C33 N31 N32 B1 178.6(3) . . . . ?
Fe1 N31 N32 B1 -3.3(4) . . . . ?
N12 B1 N32 C31 -124.3(3) . . . . ?
N22 B1 N32 C31 124.4(3) . . . . ?
C71 B1 N32 C31 1.6(5) . . . . ?
N12 B1 N32 N31 57.3(4) . . . . ?
N22 B1 N32 N31 -54.0(4) . . . . ?
C71 B1 N32 N31 -176.9(3) . . . . ?
C42 C43 N41 N42 2.3(6) . . . . ?
C42 C41 N42 N41 1.6(5) . . . . ?
C42 C41 N42 C81 174.4(4) . . . . ?
C43 N41 N42 C41 -2.4(5) . . . . ?
C43 N41 N42 C81 -176.0(4) . . . . ?
N62 C81 N42 C41 2.3(6) . . . . ?
N52 C81 N42 C41 119.9(4) . . . . ?
C80 C81 N42 C41 -121.4(4) . . . . ?
N62 C81 N42 N41 174.7(4) . . . . ?
N52 C81 N42 N41 -67.7(5) . . . . ?
C80 C81 N42 N41 50.9(5) . . . . ?
C52 C53 N51 N52 0.1(5) . . . . ?
C53 N51 N52 C51 -1.3(5) . . . . ?
C53 N51 N52 C81 176.8(3) . . . . ?
C52 C51 N52 N51 2.1(6) . . . . ?
C52 C51 N52 C81 -175.7(4) . . . . ?
N62 C81 N52 N51 -66.2(4) . . . . ?
N42 C81 N52 N51 176.2(3) . . . . ?
C80 C81 N52 N51 56.1(4) . . . . ?
N62 C81 N52 C51 111.4(5) . . . . ?
N42 C81 N52 C51 -6.2(6) . . . . ?
C80 C81 N52 C51 -126.3(5) . . . . ?
C62 C63 N61 N62 -0.3(5) . . . . ?
C63 N61 N62 C61 0.1(5) . . . . ?
C63 N61 N62 C81 -174.9(3) . . . . ?
C62 C61 N62 N61 0.2(5) . . . . ?
C62 C61 N62 C81 174.6(4) . . . . ?
N52 C81 N62 N61 -47.1(4) . . . . ?
N42 C81 N62 N61 70.7(4) . . . . ?
C80 C81 N62 N61 -166.7(3) . . . . ?
N52 C81 N62 C61 138.8(4) . . . . ?
N42 C81 N62 C61 -103.4(4) . . . . ?
C80 C81 N62 C61 19.2(6) . . . . ?
C81 C80 O1 C79 172.9(3) . . . . ?
C78 C79 O1 C80 -81.5(4) . . . . ?
Fe1 N11 N12 C11 166.6(2) . . . . y
Fe1 N21 N22 C21 -175.6(2) . . . . y
Fe1 N31 N32 C31 177.9(2) . . . . y
